data_9005880
loop_
_publ_author_name
'Ross, N. L.'
'Ko, J.'
'Prewitt, C. T.'

_publ_section_title
;
 A new phase transition in MnTiO3: LiNbO3-perovskite structure
 Sample: P = 4.5 GPa
;
_journal_name_full 'Physics and Chemistry of Minerals'
_journal_page_first 621
_journal_page_last 629
_journal_volume 16
_journal_year 1989
_chemical_formula_structural MnTiO3
_chemical_formula_sum 'Mn O3 Ti'
_space_group_IT_number 62
_symmetry_space_group_name_Hall '-P 2c 2ab'
_symmetry_space_group_name_H-M 'P b n m'
_cell_angle_alpha 90
_cell_angle_beta 90
_cell_angle_gamma 90
_cell_length_a 5.1048
_cell_length_b 5.3046
_cell_length_c 7.418
_cell_formula_units_Z 4
_cell_volume 200.871
_database_code_amcsd 0007462
_diffrn_ambient_pressure 4.5e+06
_exptl_crystal_density_diffrn 4.987
_cod_original_formula_sum 'Mn Ti O3'
_cod_database_code 9005880
_amcsd_formula_title MnTiO3

loop_
_space_group_symop_operation_xyz
x,y,z
x,y,1/2-z
-x,-y,1/2+z
1/2+x,1/2-y,1/2+z
1/2-x,1/2+y,1/2-z
1/2-x,1/2+y,z
1/2+x,1/2-y,-z
-x,-y,-z

loop_
_atom_site_label
_atom_site_fract_x
_atom_site_fract_y
_atom_site_fract_z
_atom_site_U_iso_or_equiv
Mn 0.98750 0.05430 0.25000 0.01115
Ti 0.00000 0.50000 0.00000 0.00849
O1 0.11340 0.45340 0.25000 0.00709
O2 0.68850 0.30730 0.06210 0.01013

loop_
_cod_related_entry_id
_cod_related_entry_database
_cod_related_entry_code
1 AMCSD 0007462
